data_7018650
loop_
_publ_author_name
'D'Alessio, Daniel'
'Muzzioli, Sara'
'Skelton, Brian W.'
'Stagni, Stefano'
'Massi, Massimiliano'
'Ogden, Mark I.'

_publ_section_title
;
 Luminescent lanthanoid complexes of a tetrazole-functionalised
 calix[4]arene.
;
_journal_issue 16
_journal_name_full 'Dalton transactions (Cambridge, England : 2003)'
_journal_page_first 4736
_journal_page_last 4739
_journal_paper_doi 10.1039/c2dt12246d
_journal_volume 41
_journal_year 2012
_chemical_formula_moiety 'C4 H14 N3 O12 S2 Tb'
_chemical_formula_sum 'C4 H14 N3 O12 S2 Tb'
_chemical_formula_weight 519.22
_chemical_name_systematic
;
?
;
_space_group_IT_number 2
_symmetry_cell_setting triclinic
_symmetry_space_group_name_Hall '-P 1'
_symmetry_space_group_name_H-M 'P -1'
_atom_sites_solution_hydrogens geom
_atom_sites_solution_primary direct
_atom_sites_solution_secondary difmap
_audit_creation_date 2011-05-27T14:55:49-00:00
_audit_creation_method 'WinGX routine CIF_UPDATE'
_cell_angle_alpha 75.947(2)
_cell_angle_beta 87.082(2)
_cell_angle_gamma 66.169(2)
_cell_formula_units_Z 2
_cell_length_a 7.9696(2)
_cell_length_b 7.9761(2)
_cell_length_c 13.9627(3)
_cell_measurement_reflns_used 23875
_cell_measurement_temperature 100(2)
_cell_measurement_theta_max 40.9912
_cell_measurement_theta_min 3.6169
_cell_volume 786.47(4)
_computing_cell_refinement
;
CrysAlisPro, Oxford Diffraction Ltd.,
Version 1.171.33.52 (release 06-11-2009 CrysAlis171 .NET)
(compiled Nov 6 2009,16:24:50)
;
_computing_data_collection
;
CrysAlisPro, Oxford Diffraction Ltd.,
Version 1.171.33.52 (release 06-11-2009 CrysAlis171 .NET)
(compiled Nov 6 2009,16:24:50)
;
_computing_data_reduction
;
CrysAlisPro, Oxford Diffraction Ltd.,
Version 1.171.33.52 (release 06-11-2009 CrysAlis171 .NET)
(compiled Nov 6 2009,16:24:50)
;
_computing_molecular_graphics 'OrtepII (Johnson, C. K. (1976)'
_computing_publication_material 'WinGX Farrugia, L. J. (1999)'
_computing_structure_refinement 'SHELXL-97 (Sheldrick, 2008)'
_diffrn_ambient_temperature 100(2)
_diffrn_detector_area_resol_mean 10.4738
_diffrn_measured_fraction_theta_full 0.986
_diffrn_measured_fraction_theta_max 0.986
_diffrn_measurement_device_type 'Oxford Diffraction Gemini diffractometer'
_diffrn_measurement_method '\w scans'
_diffrn_orient_matrix_UB_11 -0.0219647504
_diffrn_orient_matrix_UB_12 0.0216487658
_diffrn_orient_matrix_UB_13 -0.0514070345
_diffrn_orient_matrix_UB_21 -0.0077361376
_diffrn_orient_matrix_UB_22 -0.0874917809
_diffrn_orient_matrix_UB_23 0.0061692815
_diffrn_orient_matrix_UB_31 -0.0945815579
_diffrn_orient_matrix_UB_32 0.0437769643
_diffrn_orient_matrix_UB_33 0.0085591091
_diffrn_radiation_monochromator graphite
_diffrn_radiation_type MoK\a
_diffrn_radiation_wavelength 0.71073
_diffrn_reflns_av_R_equivalents 0.0321
_diffrn_reflns_av_unetI/netI 0.0313
_diffrn_reflns_limit_h_max 14
_diffrn_reflns_limit_h_min -14
_diffrn_reflns_limit_k_max 14
_diffrn_reflns_limit_k_min -14
_diffrn_reflns_limit_l_max 25
_diffrn_reflns_limit_l_min -25
_diffrn_reflns_number 35729
_diffrn_reflns_theta_full 41
_diffrn_reflns_theta_max 41
_diffrn_reflns_theta_min 3.63
_exptl_absorpt_coefficient_mu 4.823
_exptl_absorpt_correction_T_max 0.768
_exptl_absorpt_correction_T_min 0.394
_exptl_absorpt_correction_type analytical
_exptl_absorpt_process_details
;
CrysAlisPro, Oxford Diffraction Ltd.,
Version 1.171.33.52 (release 06-11-2009 CrysAlis171 .NET)
(compiled Nov 6 2009,16:24:50)
Analytical numeric absorption correction using a multifaceted crystal
model based on expressions derived by R.C. Clark & J.S.
(Clark, R. C. & Reid, J. S. (1995). Acta Cryst. A51, 887-897)
;
_exptl_crystal_colour colourless
_exptl_crystal_density_diffrn 2.193
_exptl_crystal_density_method 'not measured'
_exptl_crystal_description plate
_exptl_crystal_F_000 504
_exptl_crystal_size_max 0.3
_exptl_crystal_size_mid 0.21
_exptl_crystal_size_min 0.06
_refine_diff_density_max 2.197
_refine_diff_density_min -1.621
_refine_diff_density_rms 0.153
_refine_ls_extinction_method none
_refine_ls_goodness_of_fit_ref 1.097
_refine_ls_hydrogen_treatment mixed
_refine_ls_matrix_type full
_refine_ls_number_parameters 211
_refine_ls_number_reflns 10211
_refine_ls_number_restraints 2
_refine_ls_restrained_S_all 1.097
_refine_ls_R_factor_all 0.0287
_refine_ls_R_factor_gt 0.0237
_refine_ls_shift/su_max 0.001
_refine_ls_shift/su_mean 0
_refine_ls_structure_factor_coef Fsqd
_refine_ls_weighting_details 'calc w=1/[\s^2^(Fo^2^)+(0.0203P)^2^+0.6558P] where P=(Fo^2^+2Fc^2^)/3'
_refine_ls_weighting_scheme calc
_refine_ls_wR_factor_gt 0.0537
_refine_ls_wR_factor_ref 0.0544
_reflns_number_gt 9149
_reflns_number_total 10211
_reflns_threshold_expression I>2\s(I)
_cod_data_source_file c2dt12246d.txt
_cod_data_source_block modd17tbb
_cod_original_cell_volume 786.47(3)
_cod_original_sg_symbol_Hall '-p 1'
_cod_database_code 7018650

loop_
_symmetry_equiv_pos_as_xyz
'x, y, z'
'-x, -y, -z'

loop_
_atom_site_label
_atom_site_type_symbol
_atom_site_fract_x
_atom_site_fract_y
_atom_site_fract_z
_atom_site_U_iso_or_equiv
_atom_site_adp_type
_atom_site_occupancy
_atom_site_symmetry_multiplicity
_atom_site_calc_flag
_atom_site_refinement_flags
Tb1 Tb 0.708994(10) 0.250109(10) 0.225613(5) 0.00934(2) Uani 1 1 d .
O1 O 0.5995(2) 0.18116(19) 0.09169(10) 0.0184(2) Uani 1 1 d D
H1A H 0.610(6) 0.073(3) 0.096(3) 0.063(13) Uiso 1 1 d D
H1B H 0.546(4) 0.243(5) 0.0368(17) 0.040(9) Uiso 1 1 d D
N2 N 1.0324(2) 0.0867(2) 0.12089(11) 0.0149(2) Uani 1 1 d .
O21 O 0.95263(18) 0.26433(18) 0.11527(10) 0.0164(2) Uani 1 1 d .
O22 O 0.96889(18) -0.01639(18) 0.18295(10) 0.0164(2) Uani 1 1 d .
O23 O 1.1597(2) 0.0210(2) 0.07058(12) 0.0265(3) Uani 1 1 d .
N3 N 0.63387(19) 0.64652(19) 0.13149(11) 0.0128(2) Uani 1 1 d .
O31 O 0.70770(18) 0.56382(18) 0.21831(9) 0.0158(2) Uani 1 1 d .
O32 O 0.58043(17) 0.55074(17) 0.08833(9) 0.01372(19) Uani 1 1 d .
O33 O 0.6139(2) 0.80698(19) 0.09064(11) 0.0215(3) Uani 1 1 d .
N4 N 0.8712(2) 0.2262(2) 0.41267(11) 0.0151(2) Uani 1 1 d .
O41 O 0.96554(17) 0.1875(2) 0.33832(10) 0.0168(2) Uani 1 1 d .
O42 O 0.69989(18) 0.2725(2) 0.40096(10) 0.0188(2) Uani 1 1 d .
O43 O 0.9414(2) 0.2207(2) 0.48975(11) 0.0251(3) Uani 1 1 d .
C51 C 0.0828(2) 0.5763(3) 0.31429(13) 0.0170(3) Uani 1 1 d .
H51A H 0.0625 0.4604 0.3226 0.025 Uiso 1 1 calc R
H51B H -0.0327 0.6864 0.2916 0.025 Uiso 1 1 calc R
H51C H 0.1264 0.5806 0.3776 0.025 Uiso 1 1 calc R
C52 C 0.1340(3) 0.5762(3) 0.12044(14) 0.0184(3) Uani 1 1 d .
H52A H 0.2146 0.567 0.0648 0.028 Uiso 1 1 calc R
H52B H 0.0224 0.6929 0.1024 0.028 Uiso 1 1 calc R
H52C H 0.1007 0.4673 0.1365 0.028 Uiso 1 1 calc R
S5 S 0.25042(5) 0.57880(5) 0.22513(3) 0.01154(6) Uani 1 1 d .
O5 O 0.40285(16) 0.37884(18) 0.25686(10) 0.0159(2) Uani 1 1 d .
C61 C 0.6531(3) -0.2819(3) 0.45165(17) 0.0258(4) Uani 1 1 d .
H61A H 0.6946 -0.3677 0.4075 0.039 Uiso 1 1 calc R
H61B H 0.5704 -0.3171 0.4986 0.039 Uiso 1 1 calc R
H61C H 0.7597 -0.2907 0.4879 0.039 Uiso 1 1 calc R
C62 C 0.3723(3) -0.0775(4) 0.3129(2) 0.0285(4) Uani 1 1 d .
H62A H 0.3054 0.0396 0.263 0.043 Uiso 1 1 calc R
H62B H 0.2854 -0.1094 0.358 0.043 Uiso 1 1 calc R
H62C H 0.4362 -0.1801 0.2801 0.043 Uiso 1 1 calc R
S6 S 0.53478(6) -0.04597(6) 0.38077(3) 0.01329(6) Uani 1 1 d .
O6 O 0.67366(17) -0.01862(17) 0.30556(9) 0.0143(2) Uani 1 1 d .

loop_
_atom_site_aniso_label
_atom_site_aniso_U_11
_atom_site_aniso_U_22
_atom_site_aniso_U_33
_atom_site_aniso_U_23
_atom_site_aniso_U_13
_atom_site_aniso_U_12
Tb1 0.00909(3) 0.00817(3) 0.01060(3) -0.00229(2) 0.00013(2) -0.00327(2)
O1 0.0271(6) 0.0129(5) 0.0160(5) -0.0033(4) -0.0068(5) -0.0080(5)
N2 0.0128(5) 0.0141(5) 0.0159(6) -0.0032(5) 0.0021(4) -0.0038(4)
O21 0.0182(5) 0.0128(5) 0.0184(5) -0.0030(4) 0.0035(4) -0.0073(4)
O22 0.0162(5) 0.0116(5) 0.0186(5) -0.0021(4) 0.0047(4) -0.0040(4)
O23 0.0210(6) 0.0246(7) 0.0274(7) -0.0073(6) 0.0146(6) -0.0037(5)
N3 0.0140(5) 0.0109(5) 0.0147(5) -0.0037(4) 0.0005(4) -0.0060(4)
O31 0.0198(5) 0.0129(5) 0.0143(5) -0.0020(4) -0.0048(4) -0.0064(4)
O32 0.0172(5) 0.0107(4) 0.0150(5) -0.0033(4) -0.0027(4) -0.0068(4)
O33 0.0322(7) 0.0110(5) 0.0230(6) -0.0004(4) -0.0036(5) -0.0119(5)
N4 0.0171(6) 0.0141(5) 0.0145(5) -0.0034(4) -0.0018(5) -0.0064(5)
O41 0.0122(5) 0.0200(6) 0.0167(5) -0.0053(4) 0.0005(4) -0.0045(4)
O42 0.0156(5) 0.0267(7) 0.0170(5) -0.0089(5) 0.0027(4) -0.0095(5)
O43 0.0305(7) 0.0298(7) 0.0175(6) -0.0081(5) -0.0073(5) -0.0125(6)
C51 0.0145(6) 0.0149(6) 0.0175(7) -0.0018(5) 0.0030(5) -0.0035(5)
C52 0.0168(7) 0.0211(8) 0.0178(7) -0.0065(6) -0.0022(6) -0.0066(6)
S5 0.01001(14) 0.01013(14) 0.01440(15) -0.00255(12) -0.00005(11) -0.00415(11)
O5 0.0095(4) 0.0130(5) 0.0208(6) -0.0012(4) 0.0005(4) -0.0017(4)
C61 0.0261(9) 0.0166(8) 0.0263(9) 0.0041(7) 0.0077(7) -0.0062(7)
C62 0.0149(7) 0.0387(12) 0.0405(12) -0.0229(10) 0.0041(8) -0.0123(8)
S6 0.01510(15) 0.01194(15) 0.01373(15) -0.00439(12) 0.00332(12) -0.00596(13)
O6 0.0153(5) 0.0115(5) 0.0154(5) -0.0011(4) 0.0028(4) -0.0060(4)

loop_
_atom_type_symbol
_atom_type_description
_atom_type_scat_dispersion_real
_atom_type_scat_dispersion_imag
_atom_type_scat_source
C C 0.0033 0.0016 'International Tables Vol C Tables 4.2.6.8 and 6.1.1.4'
H H 0 0 'International Tables Vol C Tables 4.2.6.8 and 6.1.1.4'
N N 0.0061 0.0033 'International Tables Vol C Tables 4.2.6.8 and 6.1.1.4'
O O 0.0106 0.006 'International Tables Vol C Tables 4.2.6.8 and 6.1.1.4'
Tb Tb -0.1723 4.1537 'International Tables Vol C Tables 4.2.6.8 and 6.1.1.4'
S S 0.1246 0.1234 'International Tables Vol C Tables 4.2.6.8 and 6.1.1.4'

loop_
_exptl_crystal_face_index_h
_exptl_crystal_face_index_k
_exptl_crystal_face_index_l
_exptl_crystal_face_perp_dist
0 0 -1 0.0417
0 0 1 0.0187
0 -1 -1 0.1121
0 1 1 0.07
-1 -1 0 0.1008
-2 0 1 0.0664
1 1 0 0.1204
2 0 -1 0.1969

loop_
_geom_angle_atom_site_label_1
_geom_angle_atom_site_label_2
_geom_angle_atom_site_label_3
_geom_angle
O6 Tb1 O5 80.39(4)
O6 Tb1 O1 79.82(5)
O5 Tb1 O1 83.49(5)
O6 Tb1 O21 125.58(4)
O5 Tb1 O21 147.70(4)
O1 Tb1 O21 83.13(5)
O6 Tb1 O41 93.31(5)
O5 Tb1 O41 125.60(5)
O1 Tb1 O41 148.86(5)
O21 Tb1 O41 76.32(4)
O6 Tb1 O22 73.34(4)
O5 Tb1 O22 147.68(5)
O1 Tb1 O22 73.73(5)
O21 Tb1 O22 52.27(4)
O41 Tb1 O22 75.20(5)
O6 Tb1 O31 152.60(5)
O5 Tb1 O31 86.66(5)
O1 Tb1 O31 122.76(4)
O21 Tb1 O31 76.24(4)
O41 Tb1 O31 74.78(4)
O22 Tb1 O31 124.90(4)
O6 Tb1 O42 78.37(5)
O5 Tb1 O42 74.35(5)
O1 Tb1 O42 151.07(5)
O21 Tb1 O42 125.24(5)
O41 Tb1 O42 51.64(4)
O22 Tb1 O42 117.12(5)
O31 Tb1 O42 74.91(5)
O6 Tb1 O32 145.12(4)
O5 Tb1 O32 76.85(4)
O1 Tb1 O32 71.68(4)
O21 Tb1 O32 71.06(4)
O41 Tb1 O32 121.44(4)
O22 Tb1 O32 115.69(4)
O31 Tb1 O32 51.18(4)
O42 Tb1 O32 119.43(4)
Tb1 O1 H1A 119(3)
Tb1 O1 H1B 135(3)
H1A O1 H1B 106(4)
O23 N2 O22 122.34(16)
O23 N2 O21 122.22(15)
O22 N2 O21 115.44(14)
O23 N2 Tb1 175.00(13)
O22 N2 Tb1 58.53(8)
O21 N2 Tb1 57.18(8)
N2 O21 Tb1 96.62(9)
N2 O22 Tb1 95.31(9)
O33 N3 O31 122.91(15)
O33 N3 O32 120.97(15)
O31 N3 O32 116.12(13)
O33 N3 Tb1 175.93(12)
O31 N3 Tb1 56.65(8)
O32 N3 Tb1 59.65(8)
N3 O31 Tb1 97.90(9)
N3 O32 Tb1 94.56(9)
O43 N4 O42 122.30(16)
O43 N4 O41 121.95(16)
O42 N4 O41 115.75(14)
O43 N4 Tb1 177.83(13)
O42 N4 Tb1 58.73(8)
O41 N4 Tb1 57.03(8)
N4 O41 Tb1 97.13(10)
N4 O42 Tb1 95.46(10)
S5 C51 H51A 109.5
S5 C51 H51B 109.5
H51A C51 H51B 109.5
S5 C51 H51C 109.5
H51A C51 H51C 109.5
H51B C51 H51C 109.5
S5 C52 H52A 109.5
S5 C52 H52B 109.5
H52A C52 H52B 109.5
S5 C52 H52C 109.5
H52A C52 H52C 109.5
H52B C52 H52C 109.5
O5 S5 C52 104.87(8)
O5 S5 C51 103.21(8)
C52 S5 C51 99.43(9)
S5 O5 Tb1 133.22(7)
S6 C61 H61A 109.5
S6 C61 H61B 109.5
H61A C61 H61B 109.5
S6 C61 H61C 109.5
H61A C61 H61C 109.5
H61B C61 H61C 109.5
S6 C62 H62A 109.5
S6 C62 H62B 109.5
H62A C62 H62B 109.5
S6 C62 H62C 109.5
H62A C62 H62C 109.5
H62B C62 H62C 109.5
O6 S6 C62 104.73(10)
O6 S6 C61 103.30(8)
C62 S6 C61 99.79(12)
S6 O6 Tb1 130.12(7)

loop_
_geom_bond_atom_site_label_1
_geom_bond_atom_site_label_2
_geom_bond_distance
Tb1 O6 2.2832(12)
Tb1 O5 2.2983(12)
Tb1 O1 2.3694(13)
Tb1 O21 2.4383(13)
Tb1 O41 2.4551(13)
Tb1 O22 2.4687(13)
Tb1 O31 2.4752(13)
Tb1 O42 2.4931(14)
Tb1 O32 2.5409(12)
O1 H1A 0.823(18)
O1 H1B 0.833(18)
N2 O23 1.214(2)
N2 O22 1.2760(19)
N2 O21 1.281(2)
N3 O33 1.2161(19)
N3 O31 1.2733(19)
N3 O32 1.2809(18)
N4 O43 1.222(2)
N4 O42 1.270(2)
N4 O41 1.275(2)
C51 S5 1.7818(18)
C51 H51A 0.98
C51 H51B 0.98
C51 H51C 0.98
C52 S5 1.7794(18)
C52 H52A 0.98
C52 H52B 0.98
C52 H52C 0.98
S5 O5 1.5368(13)
C61 S6 1.779(2)
C61 H61A 0.98
C61 H61B 0.98
C61 H61C 0.98
C62 S6 1.773(2)
C62 H62A 0.98
C62 H62B 0.98
C62 H62C 0.98
S6 O6 1.5300(13)

loop_
_geom_hbond_atom_site_label_D
_geom_hbond_atom_site_label_H
_geom_hbond_atom_site_label_A
_geom_hbond_distance_DH
_geom_hbond_distance_HA
_geom_hbond_distance_DA
_geom_hbond_angle_DHA
_geom_hbond_site_symmetry_A
O1 H1A O33 0.823(18) 2.126(19) 2.9436(19) 172(4) 1_545
O1 H1B O32 0.833(18) 2.053(19) 2.8680(18) 166(3) 2_665
